data_4103664
loop_
_publ_author_name
'Jian-Rong Li'
'Andrey A. Yakovenko'
'Weigang Lu'
'Daren J. Timmons'
'Wenjuan Zhuang'
'Daqiang Yuan'
'Hong-Cai Zhou'

_publ_contact_author
; 
Hong-Cai Zhou
Department of Chemistry, Texas A&M University, 
PO Box 30012, College Station, TX 77842-3012, USA
;
_publ_contact_author_email zhou@mail.chem.tamu.edu
_publ_section_title
;
 Ligand Bridging-Angle-Driven Assembly of Molecular Architectures Based on
 Quadruply Bonded Mo-Mo Dimers
;
_journal_name_full 'Journal of the American Chemical Society'
_journal_page_first 17599
_journal_page_last 17610
_journal_paper_doi 10.1021/ja1080794
_journal_volume 132
_journal_year 2010
_chemical_formula_moiety 'C96 H48 Mo6 O30'
_chemical_formula_sum 'C96 H48 Mo6 O30'
_chemical_formula_weight 2256.98
_chemical_name_systematic
; 
 ? 
;
_space_group_IT_number 14
_symmetry_cell_setting monoclinic
_symmetry_space_group_name_Hall '-P 2ybc'
_symmetry_space_group_name_H-M 'P 1 21/c 1'
_atom_sites_solution_hydrogens geom
_atom_sites_solution_primary direct
_atom_sites_solution_secondary difmap
_audit_creation_method SHELXL-97
_cell_angle_alpha 90.00
_cell_angle_beta 93.314(8)
_cell_angle_gamma 90.00
_cell_formula_units_Z 4
_cell_length_a 11.620(7)
_cell_length_b 26.165(16)
_cell_length_c 52.45(3)
_cell_measurement_reflns_used 5148
_cell_measurement_temperature 110(2)
_cell_measurement_theta_max 23.4207
_cell_measurement_theta_min 2.2019
_cell_volume 15920(16)
_computing_cell_refinement 'SAINT+ ver. (Bruker, 2001)'
_computing_data_collection 'APEX2  (Bruker, 2008)'
_computing_data_reduction 'SAINT+ ver. (Bruker, 2001)'
_computing_molecular_graphics 'SHELXTL (Sheldrick, 2008)'
_computing_publication_material 'SHELXTL (Sheldrick, 2008)'
_computing_structure_refinement 'SHELXTL (Sheldrick, 2008)'
_computing_structure_solution 'SHELXTL (Sheldrick, 2008)'
_diffrn_ambient_temperature 110(2)
_diffrn_measured_fraction_theta_full 0.996
_diffrn_measured_fraction_theta_max 0.996
_diffrn_measurement_device_type 'Bruker SMART APEX II CCD area detector'
_diffrn_measurement_method 'phi and omega scans'
_diffrn_radiation_monochromator graphite
_diffrn_radiation_source 'fine-focus sealed tube'
_diffrn_radiation_type MoK\a
_diffrn_radiation_wavelength 0.71073
_diffrn_reflns_av_R_equivalents 0.0942
_diffrn_reflns_av_sigmaI/netI 0.0950
_diffrn_reflns_limit_h_max 14
_diffrn_reflns_limit_h_min -14
_diffrn_reflns_limit_k_max 32
_diffrn_reflns_limit_k_min -32
_diffrn_reflns_limit_l_max 64
_diffrn_reflns_limit_l_min -64
_diffrn_reflns_number 143102
_diffrn_reflns_theta_full 26.00
_diffrn_reflns_theta_max 26.00
_diffrn_reflns_theta_min 1.74
_exptl_absorpt_coefficient_mu 0.505
_exptl_absorpt_correction_T_max 0.9057
_exptl_absorpt_correction_T_min 0.8715
_exptl_absorpt_correction_type multi-scan
_exptl_absorpt_process_details 'SADABS (Sheldrick, 2008)'
_exptl_crystal_colour dark-red
_exptl_crystal_density_diffrn 0.942
_exptl_crystal_density_meas ?
_exptl_crystal_density_method 'not measured'
_exptl_crystal_description blook
_exptl_crystal_F_000 4464
_exptl_crystal_size_max 0.28
_exptl_crystal_size_mid 0.20
_exptl_crystal_size_min 0.20
_platon_squeeze_details
;
;
_refine_diff_density_max 2.121
_refine_diff_density_min -1.865
_refine_diff_density_rms 0.146
_refine_ls_extinction_method none
_refine_ls_goodness_of_fit_ref 1.045
_refine_ls_hydrogen_treatment constr
_refine_ls_matrix_type full
_refine_ls_number_parameters 1159
_refine_ls_number_reflns 31156
_refine_ls_number_restraints 6
_refine_ls_restrained_S_all 1.045
_refine_ls_R_factor_all 0.1359
_refine_ls_R_factor_gt 0.0998
_refine_ls_shift/su_max 0.001
_refine_ls_shift/su_mean 0.000
_refine_ls_structure_factor_coef Fsqd
_refine_ls_weighting_details 'calc w=1/[\s^2^(Fo^2^)+(0.0300P)^2^+170.5000P] where P=(Fo^2^+2Fc^2^)/3'
_refine_ls_weighting_scheme calc
_refine_ls_wR_factor_gt 0.2103
_refine_ls_wR_factor_ref 0.2210
_reflns_number_gt 19386
_reflns_number_total 31156
_reflns_threshold_expression I>2\s(I)
_cod_data_source_file ja1080794_si_002_04.cif
_cod_data_source_block 2A
_cod_depositor_comments
;
The following automatic conversions were performed:

'_exptl_crystal_density_meas' value 'not measured' was changed to '?'
- the value is perceived as not measured.

Automatic conversion script
Id: cif_fix_values 3008 2015-01-20 13:52:24Z robertas 
;
_cod_original_cell_volume 15918(17)
_cod_original_sg_symbol_H-M 'P 21/c'
_cod_database_code 4103664

loop_
_symmetry_equiv_pos_as_xyz
'x, y, z'
'-x, y+1/2, -z+1/2'
'-x, -y, -z'
'x, -y-1/2, z-1/2'

loop_
_atom_site_label
_atom_site_type_symbol
_atom_site_fract_x
_atom_site_fract_y
_atom_site_fract_z
_atom_site_U_iso_or_equiv
_atom_site_adp_type
_atom_site_occupancy
_atom_site_symmetry_multiplicity
_atom_site_calc_flag
_atom_site_refinement_flags
Mo1 Mo -0.14010(7) 0.31657(3) 0.092276(15) 0.0435(2) Uani 1 1 d D
Mo2 Mo -0.09307(7) 0.38670(3) 0.110188(14) 0.0419(2) Uani 1 1 d D
Mo3 Mo 0.23395(6) 0.57406(3) 0.291904(15) 0.03934(19) Uani 1 1 d D
Mo4 Mo 0.17040(7) 0.57178(3) 0.253203(15) 0.03857(18) Uani 1 1 d D
Mo5 Mo 0.01211(7) 0.81171(3) 0.075787(16) 0.0464(2) Uani 1 1 d D
Mo6 Mo 0.01604(7) 0.74368(3) 0.097612(15) 0.04169(19) Uani 1 1 d D
O1 O -0.2928(5) 0.3482(2) 0.07574(10) 0.0414(14) Uani 1 1 d .
O2 O -0.2401(5) 0.4228(2) 0.09419(10) 0.0403(14) Uani 1 1 d .
O3 O -0.1407(5) 0.7889(3) 0.05505(11) 0.0489(16) Uani 1 1 d .
O4 O -0.1379(5) 0.7167(2) 0.07790(11) 0.0435(15) Uani 1 1 d .
O5 O -0.0528(5) 0.3357(2) 0.05912(12) 0.0457(15) Uani 1 1 d .
O6 O -0.0079(5) 0.4096(3) 0.07853(13) 0.0537(17) Uani 1 1 d .
O7 O 0.1046(5) 0.7758(2) 0.04681(12) 0.0484(16) Uani 1 1 d .
O8 O 0.1046(5) 0.7026(2) 0.06981(10) 0.0376(13) Uani 1 1 d .
O9 O -0.2238(5) 0.2910(2) 0.12507(11) 0.0416(14) Uani 1 1 d .
O10 O -0.1714(5) 0.3652(2) 0.14393(10) 0.0409(14) Uani 1 1 d .
O11 O 0.0980(5) 0.5278(2) 0.30333(10) 0.0349(13) Uani 1 1 d .
O12 O 0.0311(5) 0.5240(2) 0.26274(10) 0.0367(13) Uani 1 1 d .
O13 O 0.0130(5) 0.2795(2) 0.10711(11) 0.0452(15) Uani 1 1 d .
O14 O 0.0611(5) 0.3546(2) 0.12655(11) 0.0447(15) Uani 1 1 d .
O15 O 0.3334(5) 0.5080(2) 0.28697(10) 0.0383(14) Uani 1 1 d .
O16 O 0.2639(5) 0.5052(2) 0.24597(11) 0.0421(14) Uani 1 1 d .
O17 O 0.1400(5) 0.6427(2) 0.29840(11) 0.0373(13) Uani 1 1 d .
O18 O 0.0762(5) 0.63884(19) 0.25727(11) 0.0382(13) Uani 1 1 d .
O19 O -0.0775(5) 0.8521(2) 0.10355(12) 0.0470(15) Uani 1 1 d .
O20 O -0.0711(5) 0.7796(2) 0.12690(11) 0.0398(14) Uani 1 1 d .
O21 O 0.3793(5) 0.6167(2) 0.28274(13) 0.0484(16) Uani 1 1 d .
O22 O 0.3101(5) 0.6162(2) 0.24182(11) 0.0442(15) Uani 1 1 d .
O23 O 0.1670(5) 0.8374(2) 0.09490(11) 0.0482(15) Uani 1 1 d .
O24 O 0.1721(5) 0.7655(2) 0.11787(10) 0.0412(14) Uani 1 1 d .
O25 O -0.2208(9) 0.2369(3) 0.07139(18) 0.1217(15) Uani 1 1 d D
O26 O -0.0462(9) 0.4724(2) 0.12944(18) 0.1217(15) Uani 1 1 d D
O27 O 0.3035(9) 0.5722(4) 0.33817(10) 0.1217(15) Uani 1 1 d D
O28 O 0.0912(9) 0.5675(4) 0.20762(11) 0.1217(15) Uani 1 1 d D
O29 O 0.0131(9) 0.8917(3) 0.04948(19) 0.1217(15) Uani 1 1 d D
O30 O 0.0113(9) 0.6630(3) 0.12324(19) 0.1217(15) Uani 1 1 d D
C1 C -0.3047(8) 0.3975(4) 0.07867(17) 0.047(2) Uani 1 1 d .
C2 C -0.3975(7) 0.4249(4) 0.06282(15) 0.047(2) Uani 1 1 d .
C3 C -0.4819(7) 0.3950(4) 0.04841(16) 0.046(2) Uani 1 1 d .
H3A H -0.4839 0.3588 0.0498 0.055 Uiso 1 1 calc R
C4 C -0.5608(7) 0.4215(4) 0.03228(18) 0.053(3) Uani 1 1 d .
H4A H -0.6200 0.4028 0.0232 0.064 Uiso 1 1 calc R
C5 C -0.5562(9) 0.4741(4) 0.0290(2) 0.060(3) Uani 1 1 d .
H5A H -0.6098 0.4910 0.0176 0.072 Uiso 1 1 calc R
C6 C -0.4701(8) 0.5020(4) 0.04320(18) 0.051(2) Uani 1 1 d .
C7 C -0.3949(8) 0.4747(3) 0.06059(15) 0.041(2) Uani 1 1 d .
H7A H -0.3403 0.4933 0.0711 0.049 Uiso 1 1 calc R
C8 C -0.4606(8) 0.5558(4) 0.0408(2) 0.057(3) Uani 1 1 d .
C9 C -0.4370(8) 0.6010(4) 0.03707(19) 0.048(2) Uani 1 1 d .
C10 C -0.4091(9) 0.6543(4) 0.0341(2) 0.060(3) Uani 1 1 d .
C11 C -0.4656(10) 0.6845(5) 0.0159(3) 0.091(4) Uani 1 1 d .
H11A H -0.5322 0.6714 0.0067 0.110 Uiso 1 1 calc R
C12 C -0.4284(11) 0.7329(4) 0.0106(3) 0.079(4) Uani 1 1 d .
H12A H -0.4620 0.7513 -0.0035 0.095 Uiso 1 1 calc R
C13 C -0.3413(10) 0.7544(5) 0.0262(2) 0.076(3) Uani 1 1 d .
H13A H -0.3215 0.7894 0.0244 0.092 Uiso 1 1 calc R
C14 C -0.2817(9) 0.7234(4) 0.04503(18) 0.052(2) Uani 1 1 d .
C15 C -0.3164(7) 0.6750(3) 0.04871(17) 0.043(2) Uani 1 1 d .
H15A H -0.2772 0.6547 0.0615 0.052 Uiso 1 1 calc R
C16 C -0.1782(8) 0.7456(4) 0.06059(16) 0.043(2) Uani 1 1 d .
C17 C -0.0053(7) 0.3802(3) 0.05929(18) 0.042(2) Uani 1 1 d .
C18 C 0.0497(7) 0.3966(3) 0.03602(16) 0.040(2) Uani 1 1 d .
C19 C 0.0668(8) 0.3627(5) 0.0157(2) 0.065(3) Uani 1 1 d .
H19A H 0.0407 0.3284 0.0168 0.077 Uiso 1 1 calc R
C20 C 0.1201(8) 0.3781(5) -0.0054(2) 0.068(3) Uani 1 1 d .
H20A H 0.1345 0.3542 -0.0185 0.082 Uiso 1 1 calc R
C21 C 0.1546(8) 0.4303(4) -0.00798(18) 0.051(2) Uani 1 1 d .
H21A H 0.1892 0.4416 -0.0230 0.061 Uiso 1 1 calc R
C22 C 0.1365(7) 0.4645(4) 0.01190(16) 0.043(2) Uani 1 1 d .
C23 C 0.0851(6) 0.4463(3) 0.03344(16) 0.039(2) Uani 1 1 d .
H23A H 0.0739 0.4695 0.0470 0.046 Uiso 1 1 calc R
C24 C 0.1687(7) 0.5184(5) 0.01020(19) 0.054(3) Uani 1 1 d .
C25 C 0.1878(7) 0.5634(4) 0.00917(16) 0.046(2) Uani 1 1 d .
C26 C 0.2032(8) 0.6180(4) 0.00827(18) 0.046(2) Uani 1 1 d .
C27 C 0.2407(7) 0.6405(4) -0.01289(17) 0.051(3) Uani 1 1 d .
H27A H 0.2632 0.6206 -0.0269 0.061 Uiso 1 1 calc R
C28 C 0.2458(8) 0.6975(4) -0.01351(17) 0.053(3) Uani 1 1 d .
H28A H 0.2738 0.7147 -0.0278 0.063 Uiso 1 1 calc R
C29 C 0.2100(8) 0.7241(4) 0.00662(17) 0.051(2) Uani 1 1 d .
H29A H 0.2102 0.7604 0.0062 0.061 Uiso 1 1 calc R
C30 C 0.1717(8) 0.6980(4) 0.02870(17) 0.051(2) Uani 1 1 d .
C31 C 0.1680(7) 0.6467(4) 0.02912(16) 0.045(2) Uani 1 1 d .
H31A H 0.1414 0.6296 0.0436 0.054 Uiso 1 1 calc R
C32 C 0.1230(8) 0.7267(4) 0.04968(16) 0.046(2) Uani 1 1 d .
C33 C -0.2163(8) 0.3211(4) 0.14466(15) 0.044(2) Uani 1 1 d .
C34 C -0.2597(8) 0.3011(3) 0.16924(16) 0.043(2) Uani 1 1 d .
C35 C -0.3097(8) 0.2547(3) 0.17036(16) 0.044(2) Uani 1 1 d .
H35A H -0.3238 0.2354 0.1551 0.053 Uiso 1 1 calc R
C36 C -0.3408(7) 0.2346(3) 0.19356(17) 0.040(2) Uani 1 1 d .
H36A H -0.3813 0.2032 0.1942 0.048 Uiso 1 1 calc R
C37 C -0.3112(7) 0.2618(3) 0.21576(15) 0.0358(19) Uani 1 1 d .
H37A H -0.3268 0.2469 0.2317 0.043 Uiso 1 1 calc R
C38 C -0.2583(7) 0.3111(3) 0.21565(15) 0.0350(19) Uani 1 1 d .
C39 C -0.2330(7) 0.3301(3) 0.19245(18) 0.043(2) Uani 1 1 d .
H39A H -0.1975 0.3626 0.1914 0.052 Uiso 1 1 calc R
C40 C -0.2243(7) 0.3360(3) 0.23889(16) 0.0355(19) Uani 1 1 d .
C41 C -0.1961(7) 0.3585(3) 0.25704(16) 0.0329(18) Uani 1 1 d .
C42 C -0.1587(6) 0.3925(3) 0.27796(16) 0.0345(19) Uani 1 1 d .
C43 C -0.1797(7) 0.3828(4) 0.30344(17) 0.045(2) Uani 1 1 d .
H43A H -0.2213 0.3529 0.3074 0.054 Uiso 1 1 calc R
C44 C -0.1418(8) 0.4154(3) 0.32332(19) 0.048(2) Uani 1 1 d .
H44A H -0.1620 0.4091 0.3403 0.058 Uiso 1 1 calc R
C45 C -0.0733(7) 0.4577(3) 0.31762(16) 0.040(2) Uani 1 1 d .
H45A H -0.0436 0.4793 0.3310 0.048 Uiso 1 1 calc R
C46 C -0.0486(7) 0.4679(3) 0.29236(17) 0.039(2) Uani 1 1 d .
C47 C -0.0935(7) 0.4370(3) 0.27263(18) 0.039(2) Uani 1 1 d .
H47A H -0.0806 0.4457 0.2554 0.047 Uiso 1 1 calc R
C48 C 0.0313(7) 0.5094(3) 0.28567(18) 0.041(2) Uani 1 1 d .
C49 C 0.0781(7) 0.3085(3) 0.12227(15) 0.0376(19) Uani 1 1 d .
C50 C 0.1797(7) 0.2815(3) 0.13584(16) 0.042(2) Uani 1 1 d .
C51 C 0.2057(9) 0.2290(4) 0.13051(18) 0.060(3) Uani 1 1 d .
H51A H 0.1649 0.2107 0.1172 0.073 Uiso 1 1 calc R
C52 C 0.2921(9) 0.2063(4) 0.14559(19) 0.056(3) Uani 1 1 d .
H52A H 0.3109 0.1714 0.1429 0.067 Uiso 1 1 calc R
C53 C 0.3528(8) 0.2344(4) 0.16495(18) 0.053(3) Uani 1 1 d .
H53A H 0.4167 0.2188 0.1740 0.064 Uiso 1 1 calc R
C54 C 0.3229(8) 0.2836(4) 0.17118(16) 0.050(2) Uani 1 1 d .
C55 C 0.2404(8) 0.3086(4) 0.15495(17) 0.052(2) Uani 1 1 d .
H55A H 0.2264 0.3441 0.1571 0.063 Uiso 1 1 calc R
C56 C 0.3757(7) 0.3117(3) 0.19254(16) 0.038(2) Uani 1 1 d .
C57 C 0.4023(7) 0.3357(4) 0.21085(18) 0.053(3) Uani 1 1 d .
C58 C 0.4250(7) 0.3657(3) 0.23424(16) 0.0357(19) Uani 1 1 d .
C59 C 0.4985(8) 0.3466(4) 0.25439(18) 0.051(2) Uani 1 1 d .
H59A H 0.5344 0.3143 0.2524 0.061 Uiso 1 1 calc R
C60 C 0.5196(7) 0.3731(3) 0.27664(18) 0.044(2) Uani 1 1 d .
H60A H 0.5719 0.3601 0.2897 0.053 Uiso 1 1 calc R
C61 C 0.4630(7) 0.4196(4) 0.27996(16) 0.047(2) Uani 1 1 d .
H61A H 0.4752 0.4384 0.2954 0.056 Uiso 1 1 calc R
C62 C 0.3896(7) 0.4378(3) 0.26065(15) 0.0349(19) Uani 1 1 d .
C63 C 0.3725(7) 0.4120(4) 0.23819(16) 0.047(2) Uani 1 1 d .
H63A H 0.3233 0.4263 0.2250 0.056 Uiso 1 1 calc R
C64 C 0.3267(7) 0.4875(3) 0.26502(18) 0.041(2) Uani 1 1 d .
C65 C 0.0834(7) 0.6615(3) 0.27919(17) 0.0372(19) Uani 1 1 d .
C66 C 0.0269(7) 0.7105(3) 0.28133(17) 0.042(2) Uani 1 1 d .
C67 C 0.0187(8) 0.7344(3) 0.30560(17) 0.045(2) Uani 1 1 d .
H67A H 0.0458 0.7176 0.3208 0.054 Uiso 1 1 calc R
C68 C -0.0306(8) 0.7833(4) 0.30638(18) 0.051(2) Uani 1 1 d .
H68A H -0.0350 0.8000 0.3224 0.062 Uiso 1 1 calc R
C69 C -0.0727(8) 0.8076(3) 0.28451(17) 0.043(2) Uani 1 1 d .
H69A H -0.1106 0.8396 0.2857 0.052 Uiso 1 1 calc R
C70 C -0.0604(7) 0.7862(3) 0.26104(18) 0.041(2) Uani 1 1 d .
C71 C -0.0136(7) 0.7370(3) 0.25927(16) 0.0350(18) Uani 1 1 d .
H71A H -0.0092 0.7215 0.2430 0.042 Uiso 1 1 calc R
C72 C -0.0975(7) 0.8132(3) 0.23727(17) 0.037(2) Uani 1 1 d .
C73 C -0.1254(7) 0.8341(3) 0.21746(16) 0.0354(19) Uani 1 1 d .
C74 C -0.1503(7) 0.8559(3) 0.19304(17) 0.039(2) Uani 1 1 d .
C75 C -0.1940(7) 0.9059(3) 0.19039(17) 0.0368(19) Uani 1 1 d .
H75A H -0.2117 0.9247 0.2052 0.044 Uiso 1 1 calc R
C76 C -0.2113(7) 0.9282(3) 0.16665(17) 0.043(2) Uani 1 1 d .
H76A H -0.2441 0.9614 0.1651 0.052 Uiso 1 1 calc R
C77 C -0.1800(7) 0.9012(3) 0.14435(17) 0.040(2) Uani 1 1 d .
H77A H -0.1924 0.9160 0.1279 0.048 Uiso 1 1 calc R
C78 C -0.1328(7) 0.8544(3) 0.14706(17) 0.040(2) Uani 1 1 d .
C79 C -0.1187(7) 0.8312(3) 0.17145(19) 0.044(2) Uani 1 1 d .
H79A H -0.0868 0.7979 0.1729 0.053 Uiso 1 1 calc R
C80 C -0.0929(8) 0.8264(4) 0.12383(18) 0.046(2) Uani 1 1 d .
C81 C 0.3858(8) 0.6298(3) 0.25949(19) 0.042(2) Uani 1 1 d .
C82 C 0.4817(7) 0.6630(3) 0.25244(18) 0.041(2) Uani 1 1 d .
C83 C 0.5766(7) 0.6727(3) 0.26919(17) 0.042(2) Uani 1 1 d .
H83A H 0.5821 0.6565 0.2854 0.050 Uiso 1 1 calc R
C84 C 0.6613(8) 0.7049(3) 0.2626(2) 0.048(2) Uani 1 1 d .
H84A H 0.7276 0.7089 0.2739 0.058 Uiso 1 1 calc R
C85 C 0.6540(10) 0.7328(5) 0.2395(2) 0.081(4) Uani 1 1 d .
H85A H 0.7094 0.7581 0.2358 0.097 Uiso 1 1 calc R
C86 C 0.5578(9) 0.7208(4) 0.2218(2) 0.058(3) Uani 1 1 d .
C87 C 0.4740(8) 0.6886(4) 0.22848(19) 0.053(3) Uani 1 1 d .
H87A H 0.4089 0.6828 0.2170 0.064 Uiso 1 1 calc R
C88 C 0.5389(9) 0.7497(4) 0.1980(2) 0.057(3) Uani 1 1 d .
C89 C 0.5127(9) 0.7768(4) 0.18068(19) 0.055(3) Uani 1 1 d .
C90 C 0.4687(8) 0.8105(3) 0.16002(17) 0.045(2) Uani 1 1 d .
C91 C 0.5203(9) 0.8534(4) 0.1543(2) 0.060(3) Uani 1 1 d .
H91A H 0.5918 0.8621 0.1629 0.073 Uiso 1 1 calc R
C92 C 0.4689(10) 0.8880(4) 0.1350(2) 0.073(3) Uani 1 1 d .
H92A H 0.5004 0.9209 0.1322 0.087 Uiso 1 1 calc R
C93 C 0.3731(9) 0.8710(4) 0.1209(2) 0.062(3) Uani 1 1 d .
H93A H 0.3415 0.8910 0.1071 0.075 Uiso 1 1 calc R
C94 C 0.3227(7) 0.8255(3) 0.12658(17) 0.041(2) Uani 1 1 d .
C95 C 0.3691(8) 0.7951(4) 0.14612(18) 0.049(2) Uani 1 1 d .
H95A H 0.3330 0.7637 0.1501 0.059 Uiso 1 1 calc R
C96 C 0.2130(9) 0.8085(3) 0.11197(18) 0.048(2) Uani 1 1 d .

loop_
_atom_site_aniso_label
_atom_site_aniso_U_11
_atom_site_aniso_U_22
_atom_site_aniso_U_33
_atom_site_aniso_U_23
_atom_site_aniso_U_13
_atom_site_aniso_U_12
Mo1 0.0499(5) 0.0441(5) 0.0348(4) -0.0030(4) -0.0124(3) 0.0026(4)
Mo2 0.0520(5) 0.0426(4) 0.0292(4) -0.0011(3) -0.0129(3) 0.0030(4)
Mo3 0.0434(4) 0.0314(4) 0.0420(4) -0.0009(3) -0.0077(3) -0.0061(3)
Mo4 0.0469(4) 0.0267(4) 0.0409(4) -0.0010(3) -0.0082(3) -0.0070(3)
Mo5 0.0542(5) 0.0428(5) 0.0419(5) -0.0007(4) -0.0008(4) -0.0023(4)
Mo6 0.0501(5) 0.0397(4) 0.0348(4) -0.0041(3) -0.0017(3) -0.0033(4)
O1 0.042(3) 0.053(4) 0.028(3) -0.003(3) -0.006(3) -0.004(3)
O2 0.043(3) 0.046(4) 0.031(3) -0.014(3) -0.007(3) 0.005(3)
O3 0.056(4) 0.058(4) 0.033(3) 0.004(3) 0.001(3) -0.006(3)
O4 0.050(4) 0.035(3) 0.046(4) -0.011(3) 0.004(3) 0.001(3)
O5 0.033(3) 0.044(4) 0.059(4) -0.017(3) -0.012(3) 0.016(3)
O6 0.042(4) 0.059(4) 0.059(4) -0.012(3) -0.007(3) 0.002(3)
O7 0.044(4) 0.049(4) 0.050(4) -0.004(3) -0.011(3) 0.000(3)
O8 0.042(3) 0.038(3) 0.033(3) 0.009(3) 0.003(3) -0.001(3)
O9 0.049(4) 0.041(3) 0.033(3) -0.003(3) -0.010(3) 0.000(3)
O10 0.060(4) 0.033(3) 0.028(3) 0.008(3) -0.014(3) -0.001(3)
O11 0.039(3) 0.030(3) 0.034(3) -0.003(2) -0.010(2) 0.000(2)
O12 0.048(3) 0.033(3) 0.027(3) 0.001(2) -0.015(3) -0.003(3)
O13 0.046(4) 0.046(4) 0.041(4) -0.009(3) -0.016(3) 0.014(3)
O14 0.054(4) 0.041(4) 0.036(3) -0.002(3) -0.020(3) 0.002(3)
O15 0.057(4) 0.030(3) 0.027(3) -0.004(2) -0.014(3) -0.006(3)
O16 0.051(4) 0.036(3) 0.037(3) 0.002(3) -0.017(3) -0.011(3)
O17 0.041(3) 0.027(3) 0.043(3) 0.002(3) -0.008(3) -0.003(2)
O18 0.043(3) 0.022(3) 0.048(4) 0.003(3) -0.003(3) -0.003(2)
O19 0.059(4) 0.033(3) 0.050(4) 0.013(3) 0.008(3) -0.010(3)
O20 0.043(3) 0.032(3) 0.043(3) -0.004(3) -0.010(3) -0.008(3)
O21 0.045(4) 0.040(4) 0.059(4) -0.007(3) -0.006(3) -0.015(3)
O22 0.046(3) 0.032(3) 0.053(4) -0.005(3) -0.007(3) -0.018(3)
O23 0.061(4) 0.044(4) 0.039(4) -0.005(3) -0.002(3) -0.007(3)
O24 0.052(4) 0.038(3) 0.032(3) -0.006(3) -0.004(3) -0.001(3)
O25 0.135(4) 0.112(3) 0.115(3) 0.030(3) -0.022(3) -0.014(3)
O26 0.135(4) 0.112(3) 0.115(3) 0.030(3) -0.022(3) -0.014(3)
O27 0.135(4) 0.112(3) 0.115(3) 0.030(3) -0.022(3) -0.014(3)
O28 0.135(4) 0.112(3) 0.115(3) 0.030(3) -0.022(3) -0.014(3)
O29 0.135(4) 0.112(3) 0.115(3) 0.030(3) -0.022(3) -0.014(3)
O30 0.135(4) 0.112(3) 0.115(3) 0.030(3) -0.022(3) -0.014(3)
C1 0.054(6) 0.051(6) 0.036(5) 0.005(4) 0.010(4) 0.010(5)
C2 0.029(4) 0.086(8) 0.025(4) -0.009(5) -0.002(3) 0.002(5)
C3 0.039(5) 0.060(6) 0.036(5) -0.002(4) -0.012(4) -0.014(4)
C4 0.029(5) 0.073(7) 0.055(6) -0.013(5) -0.023(4) 0.012(4)
C5 0.056(6) 0.043(6) 0.079(8) 0.001(5) -0.008(5) -0.007(5)
C6 0.036(5) 0.072(7) 0.044(6) -0.013(5) -0.009(4) 0.006(5)
C7 0.057(6) 0.032(5) 0.030(5) -0.004(4) -0.025(4) 0.010(4)
C8 0.038(5) 0.074(8) 0.056(6) -0.013(6) -0.017(5) 0.015(5)
C9 0.042(5) 0.043(6) 0.058(6) -0.006(5) -0.017(4) 0.010(4)
C10 0.051(6) 0.060(7) 0.068(7) -0.013(5) -0.008(5) 0.013(5)
C11 0.049(7) 0.102(11) 0.119(11) 0.017(9) -0.034(7) 0.025(7)
C12 0.088(9) 0.049(7) 0.095(9) 0.003(6) -0.048(7) 0.000(6)
C13 0.075(8) 0.073(8) 0.078(8) 0.015(7) -0.022(6) 0.020(6)
C14 0.068(7) 0.044(6) 0.042(6) -0.005(4) -0.011(5) 0.006(5)
C15 0.046(5) 0.038(5) 0.044(5) -0.016(4) -0.011(4) 0.007(4)
C16 0.044(5) 0.053(6) 0.030(5) -0.001(4) -0.003(4) 0.018(4)
C17 0.037(5) 0.023(4) 0.064(6) -0.017(4) -0.007(4) 0.007(4)
C18 0.034(4) 0.048(5) 0.036(5) -0.008(4) -0.017(4) -0.006(4)
C19 0.043(6) 0.091(9) 0.059(7) -0.009(6) 0.001(5) 0.008(6)
C20 0.036(5) 0.121(11) 0.046(6) -0.029(6) 0.001(5) 0.004(6)
C21 0.044(5) 0.062(6) 0.046(6) -0.012(5) -0.005(4) -0.014(5)
C22 0.024(4) 0.076(7) 0.026(4) -0.004(4) -0.011(3) 0.005(4)
C23 0.026(4) 0.055(6) 0.034(5) -0.012(4) -0.009(3) 0.008(4)
C24 0.028(5) 0.086(8) 0.049(6) -0.019(6) 0.007(4) 0.017(5)
C25 0.033(5) 0.073(7) 0.030(5) -0.002(5) -0.001(4) 0.016(5)
C26 0.050(5) 0.045(6) 0.042(5) -0.003(4) -0.011(4) 0.004(4)
C27 0.038(5) 0.086(8) 0.028(5) -0.007(5) -0.008(4) -0.006(5)
C28 0.054(6) 0.080(8) 0.024(5) 0.004(5) -0.001(4) 0.016(5)
C29 0.049(6) 0.065(7) 0.037(5) 0.000(5) -0.017(4) -0.005(5)
C30 0.045(5) 0.068(7) 0.039(5) 0.005(5) 0.001(4) 0.012(5)
C31 0.040(5) 0.063(6) 0.031(5) 0.010(4) -0.007(4) 0.013(4)
C32 0.055(6) 0.053(6) 0.030(5) -0.016(4) 0.004(4) -0.012(5)
C33 0.053(5) 0.053(6) 0.025(4) 0.002(4) -0.017(4) 0.021(5)
C34 0.059(6) 0.039(5) 0.030(5) 0.016(4) -0.008(4) 0.014(4)
C35 0.053(5) 0.045(5) 0.032(5) -0.002(4) -0.015(4) -0.002(4)
C36 0.031(4) 0.040(5) 0.048(5) 0.002(4) -0.016(4) 0.006(4)
C37 0.042(5) 0.034(4) 0.030(4) 0.009(4) -0.010(4) 0.012(4)
C38 0.037(4) 0.035(5) 0.033(4) -0.014(4) 0.004(3) 0.020(4)
C39 0.029(4) 0.042(5) 0.057(6) 0.002(4) -0.003(4) -0.002(4)
C40 0.042(5) 0.035(5) 0.030(5) 0.012(4) 0.009(4) -0.001(4)
C41 0.033(4) 0.027(4) 0.037(5) 0.009(4) -0.004(4) -0.011(3)
C42 0.028(4) 0.025(4) 0.049(5) -0.020(4) -0.010(4) -0.006(3)
C43 0.043(5) 0.047(5) 0.044(5) 0.005(4) 0.002(4) -0.013(4)
C44 0.051(6) 0.042(5) 0.052(6) 0.003(4) 0.009(5) -0.006(4)
C45 0.031(4) 0.046(5) 0.041(5) -0.010(4) -0.010(4) 0.003(4)
C46 0.037(5) 0.030(4) 0.047(5) -0.002(4) -0.008(4) -0.006(4)
C47 0.033(4) 0.031(5) 0.052(5) 0.002(4) 0.000(4) 0.002(3)
C48 0.033(5) 0.037(5) 0.051(6) -0.001(4) -0.004(4) -0.010(4)
C49 0.048(5) 0.034(5) 0.029(4) 0.000(4) -0.011(4) -0.004(4)
C50 0.044(5) 0.046(5) 0.036(5) -0.009(4) -0.007(4) -0.005(4)
C51 0.064(7) 0.079(8) 0.037(5) 0.012(5) -0.009(5) 0.005(6)
C52 0.070(7) 0.042(6) 0.055(6) -0.011(5) -0.010(5) 0.019(5)
C53 0.046(5) 0.054(6) 0.056(6) -0.016(5) -0.027(5) 0.015(5)
C54 0.058(6) 0.069(7) 0.023(5) 0.001(4) 0.004(4) 0.020(5)
C55 0.046(5) 0.067(7) 0.042(5) 0.005(5) -0.009(4) 0.002(5)
C56 0.039(5) 0.047(5) 0.028(5) 0.003(4) -0.005(4) 0.013(4)
C57 0.028(5) 0.088(8) 0.042(6) 0.008(5) -0.009(4) 0.015(5)
C58 0.036(4) 0.033(4) 0.037(5) -0.006(4) -0.009(4) 0.001(4)
C59 0.040(5) 0.064(6) 0.048(6) -0.013(5) -0.015(4) 0.014(5)
C60 0.039(5) 0.041(5) 0.051(6) 0.001(4) -0.011(4) -0.002(4)
C61 0.034(5) 0.080(7) 0.024(4) 0.002(4) -0.012(4) 0.011(5)
C62 0.035(4) 0.035(5) 0.034(5) 0.000(4) -0.002(4) -0.007(3)
C63 0.023(4) 0.081(7) 0.034(5) 0.015(5) -0.012(4) 0.004(4)
C64 0.040(5) 0.033(5) 0.049(6) 0.013(4) 0.001(4) -0.008(4)
C65 0.044(5) 0.025(4) 0.042(5) 0.009(4) -0.002(4) -0.007(4)
C66 0.035(5) 0.042(5) 0.049(5) -0.013(4) 0.014(4) -0.014(4)
C67 0.047(5) 0.047(5) 0.041(5) -0.016(4) 0.005(4) -0.015(4)
C68 0.066(6) 0.048(6) 0.040(5) -0.010(4) 0.003(5) 0.007(5)
C69 0.064(6) 0.018(4) 0.051(6) 0.010(4) 0.016(5) -0.009(4)
C70 0.032(5) 0.032(5) 0.058(6) 0.006(4) 0.002(4) 0.002(4)
C71 0.037(4) 0.030(4) 0.038(5) 0.007(4) 0.002(4) -0.007(3)
C72 0.042(5) 0.024(4) 0.047(5) -0.023(4) 0.006(4) 0.008(4)
C73 0.039(5) 0.032(4) 0.035(5) -0.002(4) 0.006(4) -0.014(4)
C74 0.040(5) 0.031(5) 0.047(5) -0.010(4) 0.011(4) -0.003(4)
C75 0.038(5) 0.023(4) 0.050(5) -0.009(4) 0.007(4) -0.003(3)
C76 0.040(5) 0.036(5) 0.052(6) -0.014(4) -0.010(4) 0.002(4)
C77 0.038(5) 0.039(5) 0.042(5) -0.005(4) -0.005(4) 0.000(4)
C78 0.036(5) 0.034(5) 0.048(5) 0.007(4) -0.003(4) -0.010(4)
C79 0.032(4) 0.024(4) 0.074(7) -0.018(4) -0.007(4) -0.011(3)
C80 0.042(5) 0.048(6) 0.047(6) -0.001(5) -0.015(4) -0.010(4)
C81 0.046(5) 0.028(4) 0.053(6) -0.010(4) -0.002(4) -0.005(4)
C82 0.042(5) 0.028(4) 0.053(6) -0.008(4) 0.009(4) -0.010(4)
C83 0.047(5) 0.032(5) 0.045(5) 0.009(4) -0.001(4) 0.003(4)
C84 0.039(5) 0.026(4) 0.076(7) 0.006(4) -0.018(5) -0.004(4)
C85 0.061(7) 0.093(9) 0.083(9) -0.006(7) -0.032(6) -0.011(6)
C86 0.068(7) 0.039(5) 0.066(7) 0.015(5) -0.002(5) -0.017(5)
C87 0.048(6) 0.054(6) 0.057(6) -0.024(5) -0.001(5) -0.021(5)
C88 0.061(6) 0.045(6) 0.064(7) -0.005(5) -0.002(5) -0.019(5)
C89 0.054(6) 0.068(7) 0.042(6) 0.004(5) -0.003(5) -0.022(5)
C90 0.053(6) 0.044(5) 0.038(5) -0.001(4) -0.005(4) -0.010(4)
C91 0.063(7) 0.059(7) 0.057(7) 0.022(5) -0.007(5) -0.029(5)
C92 0.090(9) 0.063(7) 0.065(7) -0.005(6) 0.000(6) -0.039(6)
C93 0.073(7) 0.040(6) 0.071(7) 0.021(5) -0.023(6) -0.014(5)
C94 0.049(5) 0.027(4) 0.046(5) -0.004(4) -0.007(4) -0.010(4)
C95 0.044(5) 0.045(5) 0.056(6) 0.004(5) -0.017(4) -0.017(4)
C96 0.076(7) 0.026(5) 0.044(6) -0.006(4) 0.019(5) 0.000(5)

loop_
_atom_type_symbol
_atom_type_description
_atom_type_scat_dispersion_real
_atom_type_scat_dispersion_imag
_atom_type_scat_source
C C 0.0033 0.0016 'International Tables Vol C Tables 4.2.6.8 and 6.1.1.4'
H H 0.0000 0.0000 'International Tables Vol C Tables 4.2.6.8 and 6.1.1.4'
O O 0.0106 0.0060 'International Tables Vol C Tables 4.2.6.8 and 6.1.1.4'
Mo Mo -1.6832 0.6857 'International Tables Vol C Tables 4.2.6.8 and 6.1.1.4'

loop_
_geom_angle_atom_site_label_1
_geom_angle_atom_site_label_2
_geom_angle_atom_site_label_3
_geom_angle
O1 Mo1 Mo2 91.86(17)
O1 Mo1 O5 90.1(2)
Mo2 Mo1 O5 92.03(16)
O1 Mo1 O9 92.5(2)
Mo2 Mo1 O9 91.85(16)
O5 Mo1 O9 175.3(2)
O1 Mo1 O13 175.5(2)
Mo2 Mo1 O13 92.50(16)
O5 Mo1 O13 88.7(2)
O9 Mo1 O13 88.5(2)
O1 Mo1 O25 82.0(3)
Mo2 Mo1 O25 173.0(3)
O5 Mo1 O25 91.3(3)
O9 Mo1 O25 85.1(3)
O13 Mo1 O25 93.7(3)
O6 Mo2 O2 88.0(2)
O6 Mo2 O10 176.5(2)
O2 Mo2 O10 94.3(2)
O6 Mo2 O14 90.4(2)
O2 Mo2 O14 176.4(2)
O10 Mo2 O14 87.1(2)
O6 Mo2 Mo1 91.00(18)
O2 Mo2 Mo1 91.71(16)
O10 Mo2 Mo1 91.62(16)
O14 Mo2 Mo1 91.52(16)
O6 Mo2 O26 87.8(3)
O2 Mo2 O26 84.9(3)
O10 Mo2 O26 89.7(3)
O14 Mo2 O26 91.9(3)
Mo1 Mo2 O26 176.4(2)
O21 Mo3 O15 87.3(2)
O21 Mo3 O11 175.0(2)
O15 Mo3 O11 89.4(2)
O21 Mo3 Mo4 92.07(18)
O15 Mo3 Mo4 91.30(14)
O11 Mo3 Mo4 91.77(15)
O21 Mo3 O17 90.9(2)
O15 Mo3 O17 176.9(2)
O11 Mo3 O17 92.2(2)
Mo4 Mo3 O17 91.34(15)
O21 Mo3 O27 90.8(3)
O15 Mo3 O27 87.4(3)
O11 Mo3 O27 85.3(3)
Mo4 Mo3 O27 176.8(2)
O17 Mo3 O27 90.1(3)
O18 Mo4 O16 175.5(2)
O18 Mo4 O22 89.0(2)
O16 Mo4 O22 89.5(2)
O18 Mo4 Mo3 91.96(16)
O16 Mo4 Mo3 92.35(15)
O22 Mo4 Mo3 91.39(16)
O18 Mo4 O12 93.4(2)
O16 Mo4 O12 87.9(2)
O22 Mo4 O12 176.5(2)
Mo3 Mo4 O12 91.10(14)
O18 Mo4 O28 88.2(3)
O16 Mo4 O28 87.5(3)
O22 Mo4 O28 90.0(3)
Mo3 Mo4 O28 178.6(2)
O12 Mo4 O28 87.5(3)
O3 Mo5 Mo6 91.81(18)
O3 Mo5 O23 176.8(2)
Mo6 Mo5 O23 91.15(18)
O3 Mo5 O19 93.6(2)
Mo6 Mo5 O19 92.54(16)
O23 Mo5 O19 87.4(2)
O3 Mo5 O7 87.2(2)
Mo6 Mo5 O7 91.08(18)
O23 Mo5 O7 91.6(2)
O19 Mo5 O7 176.3(2)
O3 Mo5 O29 89.1(3)
Mo6 Mo5 O29 178.3(3)
O23 Mo5 O29 88.0(3)
O19 Mo5 O29 88.8(3)
O7 Mo5 O29 87.5(3)
O20 Mo6 Mo5 91.30(16)
O20 Mo6 O8 175.8(2)
Mo5 Mo6 O8 92.88(15)
O20 Mo6 O24 87.0(2)
Mo5 Mo6 O24 92.01(16)
O8 Mo6 O24 92.6(2)
O20 Mo6 O4 94.4(2)
Mo5 Mo6 O4 91.46(17)
O8 Mo6 O4 85.8(2)
O24 Mo6 O4 176.2(2)
O20 Mo6 O30 87.6(3)
Mo5 Mo6 O30 177.5(3)
O8 Mo6 O30 88.2(3)
O24 Mo6 O30 90.2(3)
O4 Mo6 O30 86.4(3)
C1 O1 Mo1 115.7(5)
C1 O2 Mo2 117.7(6)
C16 O3 Mo5 115.4(6)
C16 O4 Mo6 114.7(6)
C17 O5 Mo1 115.6(6)
C17 O6 Mo2 119.8(6)
C32 O7 Mo5 115.9(6)
C32 O8 Mo6 115.8(6)
C33 O9 Mo1 115.9(6)
C33 O10 Mo2 117.8(5)
C48 O11 Mo3 116.6(5)
C48 O12 Mo4 116.3(5)
C49 O13 Mo1 113.5(5)
C49 O14 Mo2 116.9(5)
C64 O15 Mo3 116.9(5)
C64 O16 Mo4 115.7(6)
C65 O17 Mo3 116.5(5)
C65 O18 Mo4 118.1(5)
C80 O19 Mo5 113.9(6)
C80 O20 Mo6 116.2(6)
C81 O21 Mo3 117.1(5)
C81 O22 Mo4 116.9(6)
C96 O23 Mo5 117.2(6)
C96 O24 Mo6 116.0(6)
O2 C1 O1 122.0(8)
O2 C1 C2 119.2(8)
O1 C1 C2 118.8(9)
C7 C2 C3 121.0(8)
C7 C2 C1 120.2(8)
C3 C2 C1 118.6(9)
C4 C3 C2 117.0(9)
C4 C3 H3A 121.5
C2 C3 H3A 121.5
C5 C4 C3 122.5(9)
C5 C4 H4A 118.7
C3 C4 H4A 118.7
C4 C5 C6 118.6(10)
C4 C5 H5A 120.7
C6 C5 H5A 120.7
C5 C6 C8 121.5(9)
C5 C6 C7 117.9(10)
C8 C6 C7 120.6(8)
C2 C7 C6 122.9(8)
C2 C7 H7A 118.6
C6 C7 H7A 118.6
C9 C8 C6 170.4(11)
C8 C9 C10 177.2(11)
C11 C10 C15 118.7(11)
C11 C10 C9 122.0(10)
C15 C10 C9 119.1(9)
C12 C11 C10 121.8(12)
C12 C11 H11A 119.1
C10 C11 H11A 119.1
C11 C12 C13 119.0(11)
C11 C12 H12A 120.5
C13 C12 H12A 120.5
C12 C13 C14 119.2(11)
C12 C13 H13A 120.4
C14 C13 H13A 120.4
C15 C14 C13 119.8(10)
C15 C14 C16 120.9(8)
C13 C14 C16 119.4(9)
C14 C15 C10 121.0(9)
C14 C15 H15A 119.5
C10 C15 H15A 119.5
O3 C16 O4 126.5(9)
O3 C16 C14 119.5(8)
O4 C16 C14 114.1(9)
O6 C17 O5 121.5(9)
O6 C17 C18 120.8(8)
O5 C17 C18 117.7(8)
C23 C18 C19 117.8(9)
C23 C18 C17 120.3(8)
C19 C18 C17 121.9(9)
C20 C19 C18 121.3(11)
C20 C19 H19A 119.4
C18 C19 H19A 119.4
C19 C20 C21 120.2(10)
C19 C20 H20A 119.9
C21 C20 H20A 119.9
C22 C21 C20 119.0(9)
C22 C21 H21A 120.5
C20 C21 H21A 120.5
C23 C22 C21 118.5(9)
C23 C22 C24 120.1(8)
C21 C22 C24 121.4(8)
C18 C23 C22 123.2(8)
C18 C23 H23A 118.4
C22 C23 H23A 118.4
C25 C24 C22 175.7(10)
C24 C25 C26 176.3(10)
C27 C26 C31 122.0(9)
C27 C26 C25 120.3(9)
C31 C26 C25 117.5(9)
C26 C27 C28 117.9(9)
C26 C27 H27A 121.1
C28 C27 H27A 121.1
C29 C28 C27 118.9(9)
C29 C28 H28A 120.5
C27 C28 H28A 120.5
C28 C29 C30 120.6(10)
C28 C29 H29A 119.7
C30 C29 H29A 119.7
C31 C30 C29 120.0(9)
C31 C30 C32 118.9(9)
C29 C30 C32 120.7(9)
C30 C31 C26 120.6(9)
C30 C31 H31A 119.7
C26 C31 H31A 119.7
O8 C32 O7 123.6(8)
O8 C32 C30 117.6(9)
O7 C32 C30 118.8(8)
O10 C33 O9 122.6(8)
O10 C33 C34 120.2(8)
O9 C33 C34 117.2(8)
C35 C34 C39 120.4(8)
C35 C34 C33 121.2(8)
C39 C34 C33 118.0(8)
C34 C35 C36 120.7(8)
C34 C35 H35A 119.6
C36 C35 H35A 119.6
C35 C36 C37 118.4(8)
C35 C36 H36A 120.8
C37 C36 H36A 120.8
C36 C37 C38 123.0(8)
C36 C37 H37A 118.5
C38 C37 H37A 118.5
C39 C38 C40 122.4(8)
C39 C38 C37 116.6(7)
C40 C38 C37 120.7(8)
C38 C39 C34 120.7(8)
C38 C39 H39A 119.6
C34 C39 H39A 119.6
C41 C40 C38 176.5(9)
C40 C41 C42 172.9(8)
C43 C42 C47 117.4(7)
C43 C42 C41 123.3(7)
C47 C42 C41 119.3(8)
C44 C43 C42 122.6(8)
C44 C43 H43A 118.7
C42 C43 H43A 118.7
C43 C44 C45 118.6(9)
C43 C44 H44A 120.7
C45 C44 H44A 120.7
C46 C45 C44 120.1(8)
C46 C45 H45A 119.9
C44 C45 H45A 119.9
C47 C46 C45 120.4(8)
C47 C46 C48 117.5(8)
C45 C46 C48 122.0(8)
C46 C47 C42 120.6(8)
C46 C47 H47A 119.7
C42 C47 H47A 119.7
O12 C48 O11 123.2(7)
O12 C48 C46 118.8(7)
O11 C48 C46 118.0(8)
O14 C49 O13 125.4(7)
O14 C49 C50 119.6(7)
O13 C49 C50 115.0(7)
C55 C50 C51 121.7(9)
C55 C50 C49 116.8(8)
C51 C50 C49 121.3(8)
C52 C51 C50 117.1(9)
C52 C51 H51A 121.5
C50 C51 H51A 121.5
C51 C52 C53 120.5(9)
C51 C52 H52A 119.8
C53 C52 H52A 119.8
C54 C53 C52 122.4(8)
C54 C53 H53A 118.8
C52 C53 H53A 118.8
C53 C54 C55 117.7(9)
C53 C54 C56 123.8(8)
C55 C54 C56 118.4(9)
C50 C55 C54 120.0(10)
C50 C55 H55A 120.0
C54 C55 H55A 120.0
C57 C56 C54 170.1(9)
C56 C57 C58 175.1(10)
C63 C58 C59 116.9(8)
C63 C58 C57 122.4(8)
C59 C58 C57 120.6(8)
C60 C59 C58 122.1(9)
C60 C59 H59A 119.0
C58 C59 H59A 119.0
C59 C60 C61 119.0(8)
C59 C60 H60A 120.5
C61 C60 H60A 120.5
C62 C61 C60 119.1(8)
C62 C61 H61A 120.4
C60 C61 H61A 120.4
C63 C62 C61 121.4(8)
C63 C62 C64 120.5(8)
C61 C62 C64 118.1(8)
C62 C63 C58 121.5(8)
C62 C63 H63A 119.3
C58 C63 H63A 119.3
O15 C64 O16 123.7(8)
O15 C64 C62 119.6(7)
O16 C64 C62 116.6(8)
O17 C65 O18 122.0(7)
O17 C65 C66 119.9(8)
O18 C65 C66 118.0(7)
C71 C66 C67 118.8(8)
C71 C66 C65 120.3(8)
C67 C66 C65 120.8(9)
C68 C67 C66 118.3(9)
C68 C67 H67A 120.9
C66 C67 H67A 120.9
C69 C68 C67 121.5(9)
C69 C68 H68A 119.2
C67 C68 H68A 119.2
C70 C69 C68 120.7(8)
C70 C69 H69A 119.6
C68 C69 H69A 119.6
C69 C70 C71 119.8(8)
C69 C70 C72 121.6(7)
C71 C70 C72 118.6(8)
C66 C71 C70 120.7(8)
C66 C71 H71A 119.6
C70 C71 H71A 119.6
C73 C72 C70 177.7(8)
C72 C73 C74 174.7(9)
C79 C74 C75 117.9(8)
C79 C74 C73 120.4(8)
C75 C74 C73 121.2(8)
C76 C75 C74 121.0(8)
C76 C75 H75A 119.5
C74 C75 H75A 119.5
C75 C76 C77 119.9(8)
C75 C76 H76A 120.0
C77 C76 H76A 120.0
C78 C77 C76 119.0(9)
C78 C77 H77A 120.5
C76 C77 H77A 120.5
C77 C78 C79 120.6(9)
C77 C78 C80 119.8(8)
C79 C78 C80 119.6(8)
C74 C79 C78 121.5(8)
C74 C79 H79A 119.3
C78 C79 H79A 119.3
O20 C80 O19 125.5(9)
O20 C80 C78 115.8(8)
O19 C80 C78 118.5(8)
O21 C81 O22 122.5(8)
O21 C81 C82 119.1(8)
O22 C81 C82 118.4(9)
C83 C82 C87 118.6(8)
C83 C82 C81 122.0(8)
C87 C82 C81 119.2(8)
C84 C83 C82 120.8(8)
C84 C83 H83A 119.6
C82 C83 H83A 119.6
C83 C84 C85 122.1(9)
C83 C84 H84A 118.9
C85 C84 H84A 118.9
C84 C85 C86 116.4(10)
C84 C85 H85A 121.8
C86 C85 H85A 121.8
C87 C86 C85 120.6(10)
C87 C86 C88 118.1(9)
C85 C86 C88 120.5(9)
C86 C87 C82 121.0(9)
C86 C87 H87A 119.5
C82 C87 H87A 119.5
C89 C88 C86 170.7(12)
C88 C89 C90 174.4(11)
C91 C90 C95 120.3(9)
C91 C90 C89 122.5(9)
C95 C90 C89 117.2(8)
C90 C91 C92 120.9(9)
C90 C91 H91A 119.6
C92 C91 H91A 119.6
C93 C92 C91 117.3(9)
C93 C92 H92A 121.3
C91 C92 H92A 121.3
C92 C93 C94 120.6(9)
C92 C93 H93A 119.7
C94 C93 H93A 119.7
C93 C94 C95 120.7(8)
C93 C94 C96 120.1(8)
C95 C94 C96 119.2(7)
C94 C95 C90 119.9(8)
C94 C95 H95A 120.1
C90 C95 H95A 120.1
O23 C96 O24 123.7(9)
O23 C96 C94 119.4(8)
O24 C96 C94 116.9(8)

loop_
_geom_bond_atom_site_label_1
_geom_bond_atom_site_label_2
_geom_bond_distance
Mo1 O1 2.099(6)
Mo1 Mo2 2.1188(15)
Mo1 O5 2.124(7)
Mo1 O9 2.132(6)
Mo1 O13 2.134(6)
Mo1 O25 2.511(5)
Mo2 O6 2.069(7)
Mo2 O2 2.086(6)
Mo2 O10 2.112(6)
Mo2 O14 2.115(6)
Mo2 O26 2.505(5)
Mo3 O21 2.103(6)
Mo3 O15 2.104(6)
Mo3 O11 2.104(6)
Mo3 Mo4 2.1202(16)
Mo3 O17 2.138(6)
Mo3 O27 2.513(5)
Mo4 O18 2.085(5)
Mo4 O16 2.099(6)
Mo4 O22 2.111(6)
Mo4 O12 2.127(6)
Mo4 O28 2.514(5)
Mo5 O3 2.114(6)
Mo5 Mo6 2.1154(15)
Mo5 O23 2.119(6)
Mo5 O19 2.121(6)
Mo5 O7 2.130(6)
Mo5 O29 2.508(5)
Mo6 O20 2.109(6)
Mo6 O8 2.124(6)
Mo6 O24 2.127(6)
Mo6 O4 2.134(6)
Mo6 O30 2.505(5)
O1 C1 1.310(11)
O2 C1 1.263(11)
O3 C16 1.253(11)
O4 C16 1.252(10)
O5 C17 1.286(10)
O6 C17 1.270(10)
O7 C32 1.309(11)
O8 C32 1.259(10)
O9 C33 1.294(10)
O10 C33 1.268(11)
O11 C48 1.269(9)
O12 C48 1.262(10)
O13 C49 1.308(9)
O14 C49 1.245(10)
O15 C64 1.268(10)
O16 C64 1.289(10)
O17 C65 1.271(9)
O18 C65 1.292(10)
O19 C80 1.281(10)
O20 C80 1.258(10)
O21 C81 1.274(11)
O22 C81 1.291(10)
O23 C96 1.266(11)
O24 C96 1.267(10)
C1 C2 1.504(12)
C2 C7 1.308(13)
C2 C3 1.434(11)
C3 C4 1.396(12)
C3 H3A 0.9500
C4 C5 1.389(13)
C4 H4A 0.9500
C5 C6 1.414(13)
C5 H5A 0.9500
C6 C8 1.418(15)
C6 C7 1.420(12)
C7 H7A 0.9500
C8 C9 1.234(14)
C9 C10 1.441(14)
C10 C11 1.375(15)
C10 C15 1.397(12)
C11 C12 1.371(17)
C11 H11A 0.9500
C12 C13 1.385(15)
C12 H12A 0.9500
C13 C14 1.425(13)
C13 H13A 0.9500
C14 C15 1.347(13)
C14 C16 1.528(13)
C15 H15A 0.9500
C17 C18 1.474(13)
C18 C23 1.374(12)
C18 C19 1.408(13)
C19 C20 1.361(14)
C19 H19A 0.9500
C20 C21 1.431(15)
C20 H20A 0.9500
C21 C22 1.398(12)
C21 H21A 0.9500
C22 C23 1.391(12)
C22 C24 1.463(15)
C23 H23A 0.9500
C24 C25 1.200(14)
C25 C26 1.443(14)
C26 C27 1.350(13)
C26 C31 1.406(12)
C27 C28 1.493(14)
C27 H27A 0.9500
C28 C29 1.351(13)
C28 H28A 0.9500
C29 C30 1.437(13)
C29 H29A 0.9500
C30 C31 1.344(13)
C30 C32 1.471(12)
C31 H31A 0.9500
C33 C34 1.506(12)
C34 C35 1.348(12)
C34 C39 1.453(12)
C35 C36 1.392(12)
C35 H35A 0.9500
C36 C37 1.391(11)
C36 H36A 0.9500
C37 C38 1.428(12)
C37 H37A 0.9500
C38 C39 1.362(12)
C38 C40 1.418(11)
C39 H39A 0.9500
C40 C41 1.151(11)
C41 C42 1.458(11)
C42 C43 1.396(12)
C42 C47 1.426(11)
C43 C44 1.398(12)
C43 H43A 0.9500
C44 C45 1.405(12)
C44 H44A 0.9500
C45 C46 1.397(12)
C45 H45A 0.9500
C46 C47 1.390(11)
C46 C48 1.484(11)
C47 H47A 0.9500
C49 C50 1.517(12)
C50 C55 1.387(12)
C50 C51 1.439(14)
C51 C52 1.376(13)
C51 H51A 0.9500
C52 C53 1.409(12)
C52 H52A 0.9500
C53 C54 1.377(13)
C53 H53A 0.9500
C54 C55 1.406(12)
C54 C56 1.446(12)
C55 H55A 0.9500
C56 C57 1.174(12)
C57 C58 1.467(13)
C58 C63 1.379(12)
C58 C59 1.411(11)
C59 C60 1.368(12)
C59 H59A 0.9500
C60 C61 1.400(12)
C60 H60A 0.9500
C61 C62 1.371(11)
C61 H61A 0.9500
C62 C63 1.362(12)
C62 C64 1.515(12)
C63 H63A 0.9500
C65 C66 1.447(12)
C66 C71 1.407(12)
C66 C67 1.426(12)
C67 C68 1.404(13)
C67 H67A 0.9500
C68 C69 1.376(12)
C68 H68A 0.9500
C69 C70 1.367(12)
C69 H69A 0.9500
C70 C71 1.402(11)
C70 C72 1.475(12)
C71 H71A 0.9500
C72 C73 1.201(11)
C73 C74 1.417(12)
C74 C79 1.372(12)
C74 C75 1.408(11)
C75 C76 1.379(12)
C75 H75A 0.9500
C76 C77 1.431(12)
C76 H76A 0.9500
C77 C78 1.346(11)
C77 H77A 0.9500
C78 C79 1.416(12)
C78 C80 1.517(13)
C79 H79A 0.9500
C81 C82 1.476(12)
C82 C83 1.393(12)
C82 C87 1.421(13)
C83 C84 1.356(12)
C83 H83A 0.9500
C84 C85 1.414(15)
C84 H84A 0.9500
C85 C86 1.446(14)
C85 H85A 0.9500
C86 C87 1.351(12)
C86 C88 1.462(14)
C87 H87A 0.9500
C88 C89 1.178(13)
C89 C90 1.466(13)
C90 C91 1.316(12)
C90 C95 1.392(11)
C91 C92 1.462(15)
C91 H91A 0.9500
C92 C93 1.374(14)
C92 H92A 0.9500
C93 C94 1.367(12)
C93 H93A 0.9500
C94 C95 1.382(12)
C94 C96 1.515(13)
C95 H95A 0.9500

loop_
_platon_squeeze_void_nr
_platon_squeeze_void_average_x
_platon_squeeze_void_average_y
_platon_squeeze_void_average_z
_platon_squeeze_void_volume
_platon_squeeze_void_count_electrons
_platon_squeeze_void_content
1 -0.010 -0.012 -0.002 8593 2939 ' '
